data_7002865
loop_
_publ_author_name
'Rouse, Jessica'
'Weller, Mark T.'

_publ_section_title
;
 Cerium(IV) fluoride and fluoride-arsenate frameworks
;
_journal_issue 46
_journal_name_full 'Dalton Transactions'
_journal_page_first 10330
_journal_page_last 10337
_journal_paper_doi 10.1039/b912262a
_journal_year 2009
_chemical_formula_sum 'As Ce F O4'
_chemical_formula_weight 298.04
_chemical_name_systematic
;
?
;
_space_group_IT_number 62
_symmetry_cell_setting orthorhombic
_symmetry_space_group_name_Hall '-P 2ac 2n'
_symmetry_space_group_name_H-M 'P n m a'
_atom_sites_solution_hydrogens none
_atom_sites_solution_primary direct
_atom_sites_solution_secondary difmap
_audit_creation_method SHELXL-97
_cell_angle_alpha 90.00
_cell_angle_beta 90.00
_cell_angle_gamma 90.00
_cell_formula_units_Z 4
_cell_length_a 8.6572(4)
_cell_length_b 7.0511(3)
_cell_length_c 6.5731(3)
_cell_measurement_reflns_used 5925
_cell_measurement_temperature 120(2)
_cell_measurement_theta_max 27.48
_cell_measurement_theta_min 2.91
_cell_volume 401.24(3)
_computing_cell_refinement 'DENZO (Otwinowski & Minor, 1997) & COLLECT (Hooft, R.W.W., 1998)'
_computing_data_collection 'COLLECT (Hooft, R.W.W., 1998)'
_computing_data_reduction 'DENZO (Otwinowski & Minor, 1997) & COLLECT (Hooft, R.W.W., 1998)'
_computing_molecular_graphics 'CAMERON (Watkin, et al., 1993)'
_computing_publication_material 'WINGX (Farrugia, 1998)'
_computing_structure_refinement 'SHELXL-97 (Sheldrick, 2008)'
_computing_structure_solution 'SHELXS-97 (Sheldrick, 1997)'
_diffrn_ambient_temperature 120(2)
_diffrn_detector_area_resol_mean 9.091
_diffrn_measured_fraction_theta_full 1.000
_diffrn_measured_fraction_theta_max 1.000
_diffrn_measurement_device_type 'Bruker-Nonius CCD camera on \k-goniostat'
_diffrn_measurement_method '\f & \w scans to fill the asymmetric unit'
_diffrn_radiation_monochromator '10cm confocal mirrors'
_diffrn_radiation_source 'Bruker Nonius FR591 Rotating Anode'
_diffrn_radiation_type MoK\a
_diffrn_radiation_wavelength 0.71073
_diffrn_reflns_av_R_equivalents 0.0828
_diffrn_reflns_av_sigmaI/netI 0.0370
_diffrn_reflns_limit_h_max 11
_diffrn_reflns_limit_h_min -11
_diffrn_reflns_limit_k_max 8
_diffrn_reflns_limit_k_min -9
_diffrn_reflns_limit_l_max 8
_diffrn_reflns_limit_l_min -8
_diffrn_reflns_number 5482
_diffrn_reflns_theta_full 27.52
_diffrn_reflns_theta_max 27.52
_diffrn_reflns_theta_min 3.89
_diffrn_standards_number 0
_exptl_absorpt_coefficient_mu 19.441
_exptl_absorpt_correction_T_max 0.1122
_exptl_absorpt_correction_T_min 0.1122
_exptl_absorpt_correction_type multi-scan
_exptl_absorpt_process_details
;
SADABS V2.10 (Sheldrick, G.M., 2003)
;
_exptl_crystal_colour Colourless
_exptl_crystal_density_diffrn 4.934
_exptl_crystal_density_method 'not measured'
_exptl_crystal_description Block
_exptl_crystal_F_000 528
_exptl_crystal_size_max 0.2
_exptl_crystal_size_mid 0.2
_exptl_crystal_size_min 0.2
_refine_diff_density_max 1.614
_refine_diff_density_min -1.890
_refine_diff_density_rms 0.402
_refine_ls_extinction_method none
_refine_ls_goodness_of_fit_ref 1.157
_refine_ls_hydrogen_treatment none
_refine_ls_matrix_type full
_refine_ls_number_parameters 32
_refine_ls_number_reflns 504
_refine_ls_number_restraints 0
_refine_ls_restrained_S_all 1.157
_refine_ls_R_factor_all 0.0445
_refine_ls_R_factor_gt 0.0383
_refine_ls_shift/su_max 0.001
_refine_ls_shift/su_mean 0.000
_refine_ls_structure_factor_coef Fsqd
_refine_ls_weighting_details 'calc w=1/[\s^2^(Fo^2^)+(0.0153P)^2^+16.4767P] where P=(Fo^2^+2Fc^2^)/3'
_refine_ls_weighting_scheme calc
_refine_ls_wR_factor_gt 0.0822
_refine_ls_wR_factor_ref 0.0859
_reflns_number_gt 456
_reflns_number_total 504
_reflns_threshold_expression >2\s(I)
_cod_data_source_file b912262a.txt
_cod_data_source_block 2009structure3
_cod_depositor_comments
;
The following automatic conversions were performed:
'_symmetry_cell_setting' value 'Orthorhombic' changed to 'orthorhombic'
according to '/home/saulius/struct/CIF-dictionaries/cif_core.dic'
dictionary named 'cif_core.dic' version 2.4.1 from 2010-06-29.

Automatic conversion script
Id: cif_fix_enum 1527 2010-12-29 10:47:43Z saulius 
;
_cod_original_sg_symbol_H-M Pnma
_cod_database_code 7002865

loop_
_symmetry_equiv_pos_as_xyz
'x, y, z'
'-x+1/2, -y, z+1/2'
'-x, y+1/2, -z'
'x+1/2, -y+1/2, -z+1/2'
'-x, -y, -z'
'x-1/2, y, -z-1/2'
'x, -y-1/2, z'
'-x-1/2, y-1/2, z-1/2'

loop_
_atom_site_label
_atom_site_type_symbol
_atom_site_fract_x
_atom_site_fract_y
_atom_site_fract_z
_atom_site_U_iso_or_equiv
_atom_site_adp_type
_atom_site_occupancy
_atom_site_symmetry_multiplicity
_atom_site_calc_flag
_atom_site_refinement_flags
_atom_site_disorder_assembly
_atom_site_disorder_group
Ce1 Ce 0.45715(8) 0.7500 0.14482(10) 0.0068(2) Uani 1 2 d S . .
As1 As 0.10387(15) 0.7500 -0.17569(19) 0.0077(3) Uani 1 2 d S . .
O1 O 0.0708(7) 0.5678(9) -0.3384(9) 0.0097(9) Uani 1 1 d . . .
O2 O -0.0199(10) 0.7500 0.0172(14) 0.0097(9) Uani 1 2 d S . .
O3 O 0.2873(10) 0.7500 -0.1025(13) 0.0097(9) Uani 1 2 d S . .
F1 F 0.7122(8) 0.7500 0.1997(11) 0.0111(16) Uani 1 2 d S . .

loop_
_atom_site_aniso_label
_atom_site_aniso_U_11
_atom_site_aniso_U_22
_atom_site_aniso_U_33
_atom_site_aniso_U_23
_atom_site_aniso_U_13
_atom_site_aniso_U_12
Ce1 0.0077(4) 0.0081(4) 0.0047(3) 0.000 0.0001(3) 0.000
As1 0.0097(6) 0.0083(6) 0.0051(6) 0.000 0.0001(5) 0.000
O1 0.010(2) 0.012(2) 0.007(2) 0.003(2) -0.0014(17) 0.000(3)
O2 0.010(2) 0.012(2) 0.007(2) 0.003(2) -0.0014(17) 0.000(3)
O3 0.010(2) 0.012(2) 0.007(2) 0.003(2) -0.0014(17) 0.000(3)
F1 0.003(3) 0.020(4) 0.011(4) 0.000 0.000(3) 0.000

loop_
_atom_type_symbol
_atom_type_description
_atom_type_scat_dispersion_real
_atom_type_scat_dispersion_imag
_atom_type_scat_source
O O 0.0106 0.0060 'International Tables Vol C Tables 4.2.6.8 and 6.1.1.4'
As As 0.0499 2.0058 'International Tables Vol C Tables 4.2.6.8 and 6.1.1.4'
F F 0.0171 0.0103 'International Tables Vol C Tables 4.2.6.8 and 6.1.1.4'
Ce Ce -0.2486 2.6331 'International Tables Vol C Tables 4.2.6.8 and 6.1.1.4'

loop_
_geom_angle_atom_site_label_1
_geom_angle_atom_site_label_2
_geom_angle_atom_site_label_3
_geom_angle
_geom_angle_site_symmetry_1
_geom_angle_site_symmetry_3
_geom_angle_publ_flag
O3 Ce1 O2 143.0(3) . 6_656 ?
O3 Ce1 F1 141.4(3) . . ?
O2 Ce1 F1 75.6(3) 6_656 . ?
O3 Ce1 O1 87.95(16) . 2_565 ?
O2 Ce1 O1 87.75(16) 6_656 2_565 ?
F1 Ce1 O1 95.63(16) . 2_565 ?
O3 Ce1 O1 87.95(16) . 8_666 ?
O2 Ce1 O1 87.75(16) 6_656 8_666 ?
F1 Ce1 O1 95.63(16) . 8_666 ?
O1 Ce1 O1 166.4(3) 2_565 8_666 ?
O3 Ce1 F1 73.6(3) . 6_556 ?
O2 Ce1 F1 69.4(3) 6_656 6_556 ?
F1 Ce1 F1 144.99(6) . 6_556 ?
O1 Ce1 F1 83.22(16) 2_565 6_556 ?
O1 Ce1 F1 83.22(16) 8_666 6_556 ?
O3 Ce1 O1 71.2(2) . 6_655 ?
O2 Ce1 O1 138.0(2) 6_656 6_655 ?
F1 Ce1 O1 75.5(2) . 6_655 ?
O1 Ce1 O1 65.5(2) 2_565 6_655 ?
O1 Ce1 O1 124.94(17) 8_666 6_655 ?
F1 Ce1 O1 132.98(19) 6_556 6_655 ?
O3 Ce1 O1 71.2(2) . 4_564 ?
O2 Ce1 O1 138.0(2) 6_656 4_564 ?
F1 Ce1 O1 75.5(2) . 4_564 ?
O1 Ce1 O1 124.94(17) 2_565 4_564 ?
O1 Ce1 O1 65.5(2) 8_666 4_564 ?
F1 Ce1 O1 132.98(19) 6_556 4_564 ?
O1 Ce1 O1 59.6(3) 6_655 4_564 ?
O3 Ce1 As1 64.5(2) . 6_655 ?
O2 Ce1 As1 152.5(2) 6_656 6_655 ?
F1 Ce1 As1 76.88(19) . 6_655 ?
O1 Ce1 As1 94.94(15) 2_565 6_655 ?
O1 Ce1 As1 94.94(15) 8_666 6_655 ?
F1 Ce1 As1 138.13(18) 6_556 6_655 ?
O1 Ce1 As1 30.02(15) 6_655 6_655 ?
O1 Ce1 As1 30.02(15) 4_564 6_655 ?
O3 Ce1 Ce1 77.03(11) . 5_665 ?
O2 Ce1 Ce1 116.69(6) 6_656 5_665 ?
F1 Ce1 Ce1 84.01(9) . 5_665 ?
O1 Ce1 Ce1 35.24(15) 2_565 5_665 ?
O1 Ce1 Ce1 154.37(16) 8_666 5_665 ?
F1 Ce1 Ce1 111.52(7) 6_556 5_665 ?
O1 Ce1 Ce1 30.26(15) 6_655 5_665 ?
O1 Ce1 Ce1 89.80(15) 4_564 5_665 ?
As1 Ce1 Ce1 59.912(17) 6_655 5_665 ?
O3 Ce1 Ce1 77.03(11) . 5_675 ?
O2 Ce1 Ce1 116.69(6) 6_656 5_675 ?
F1 Ce1 Ce1 84.01(9) . 5_675 ?
O1 Ce1 Ce1 154.37(16) 2_565 5_675 ?
O1 Ce1 Ce1 35.24(15) 8_666 5_675 ?
F1 Ce1 Ce1 111.52(7) 6_556 5_675 ?
O1 Ce1 Ce1 89.80(15) 6_655 5_675 ?
O1 Ce1 Ce1 30.26(15) 4_564 5_675 ?
As1 Ce1 Ce1 59.912(17) 6_655 5_675 ?
Ce1 Ce1 Ce1 119.81(3) 5_665 5_675 ?
O3 As1 O2 113.3(4) . . ?
O3 As1 O1 110.1(3) . . ?
O2 As1 O1 111.9(3) . . ?
O3 As1 O1 110.1(3) . 7_575 ?
O2 As1 O1 111.9(3) . 7_575 ?
O1 As1 O1 98.5(4) . 7_575 ?
O3 As1 Ce1 129.2(3) . 6 ?
O2 As1 Ce1 117.4(3) . 6 ?
O1 As1 Ce1 49.7(2) . 6 ?
O1 As1 Ce1 49.7(2) 7_575 6 ?
As1 O1 Ce1 143.3(3) . 2_564 ?
As1 O1 Ce1 100.3(3) . 6 ?
Ce1 O1 Ce1 114.5(2) 2_564 6 ?
As1 O2 Ce1 144.9(5) . 6_556 ?
As1 O3 Ce1 149.0(5) . . ?
Ce1 F1 Ce1 163.5(4) . 6_656 ?

loop_
_geom_bond_atom_site_label_1
_geom_bond_atom_site_label_2
_geom_bond_distance
_geom_bond_site_symmetry_2
_geom_bond_publ_flag
Ce1 O3 2.192(9) . ?
Ce1 O2 2.230(9) 6_656 ?
Ce1 F1 2.238(7) . ?
Ce1 O1 2.257(7) 2_565 ?
Ce1 O1 2.257(7) 8_666 ?
Ce1 F1 2.354(7) 6_556 ?
Ce1 O1 2.584(6) 6_655 ?
Ce1 O1 2.584(6) 4_564 ?
Ce1 As1 3.3349(14) 6_655 ?
As1 O3 1.660(9) . ?
As1 O2 1.660(9) . ?
As1 O1 1.696(7) . ?
As1 O1 1.696(7) 7_575 ?
As1 Ce1 3.3349(14) 6 ?
O1 Ce1 2.257(7) 2_564 ?
O1 Ce1 2.584(6) 6 ?
O2 Ce1 2.230(9) 6_556 ?
F1 Ce1 2.354(7) 6_656 ?
